data_2221232
loop_
_publ_author_name
'Li, Qian-Zhu'
'Song, Bao-An'
'Yang, Song'
'Zheng, Yu-Guo'
'Guo, Qing-Qing'

_publ_section_title
(<i>E</i>)-3-Allylsulfanyl-<i>N</i>-(4-methoxybenzylidene)-5-(3,4,5-trimethoxyphenyl)-4<i>H</i>-1,2,4-triazol-4-amine
_journal_coeditor_code ZL2154
_journal_issue 3
_journal_name_full 'Acta Crystallographica Section E'
_journal_page_first o469
_journal_paper_doi 10.1107/S1600536809002645
_journal_volume 65
_journal_year 2009
_chemical_formula_iupac 'C22 H24 N4 O4 S'
_chemical_formula_moiety 'C22 H24 N4 O4 S'
_chemical_formula_sum 'C22 H24 N4 O4 S'
_chemical_formula_weight 440.51
_chemical_name_systematic
;
(<i>E</i>)-3-Allylsulfanyl-<i>N</i>-(4-methoxybenzylidene)-5-(3,4,5-
trimethoxyphenyl)-4<i>H</i>-1,2,4-triazol-4-amine
;
_space_group_IT_number 14
_symmetry_cell_setting monoclinic
_symmetry_space_group_name_Hall '-P 2yn'
_symmetry_space_group_name_H-M 'P 1 21/n 1'
_atom_sites_solution_hydrogens geom
_atom_sites_solution_primary direct
_atom_sites_solution_secondary difmap
_audit_creation_method SHELXL-97
_cell_angle_alpha 90.00
_cell_angle_beta 100.385(6)
_cell_angle_gamma 90.00
_cell_formula_units_Z 4
_cell_length_a 7.9414(12)
_cell_length_b 15.043(2)
_cell_length_c 19.047(3)
_cell_measurement_reflns_used 2895
_cell_measurement_temperature 293(2)
_cell_measurement_theta_max 27.89
_cell_measurement_theta_min 2.35
_cell_volume 2238.1(6)
_computing_cell_refinement 'SAINT (Bruker, 1997)'
_computing_data_collection 'SMART (Bruker, 1997)'
_computing_data_reduction 'SAINT (Bruker, 1997)'
_computing_molecular_graphics 'SHELXTL (Sheldrick, 2008)'
_computing_publication_material 'SHELXTL (Sheldrick, 2008)'
_computing_structure_refinement 'SHELXL97 (Sheldrick, 2008)'
_computing_structure_solution 'SHELXS97 (Sheldrick, 2008)'
_diffrn_ambient_temperature 293(2)
_diffrn_measured_fraction_theta_full 0.997
_diffrn_measured_fraction_theta_max 0.997
_diffrn_measurement_device_type 'Bruker SMART CCD area-detector'
_diffrn_measurement_method '\f and \w'
_diffrn_radiation_monochromator graphite
_diffrn_radiation_source 'fine-focus sealed tube'
_diffrn_radiation_type MoK\a
_diffrn_radiation_wavelength 0.71073
_diffrn_reflns_av_R_equivalents 0.0281
_diffrn_reflns_av_sigmaI/netI 0.0194
_diffrn_reflns_limit_h_max 9
_diffrn_reflns_limit_h_min -8
_diffrn_reflns_limit_k_max 17
_diffrn_reflns_limit_k_min -17
_diffrn_reflns_limit_l_max 22
_diffrn_reflns_limit_l_min -22
_diffrn_reflns_number 23323
_diffrn_reflns_theta_full 25.00
_diffrn_reflns_theta_max 25.00
_diffrn_reflns_theta_min 1.74
_diffrn_standards_number 0
_exptl_absorpt_coefficient_mu 0.180
_exptl_absorpt_correction_T_max 0.9560
_exptl_absorpt_correction_T_min 0.9362
_exptl_absorpt_correction_type multi-scan
_exptl_absorpt_process_details '(SADABS; Sheldrick, 1996)'
_exptl_crystal_colour colorless
_exptl_crystal_density_diffrn 1.307
_exptl_crystal_density_method 'not measured'
_exptl_crystal_description block
_exptl_crystal_F_000 928
_exptl_crystal_size_max 0.36
_exptl_crystal_size_mid 0.30
_exptl_crystal_size_min 0.26
_refine_diff_density_max 0.354
_refine_diff_density_min -0.203
_refine_ls_extinction_coef 0.0132(12)
_refine_ls_extinction_expression Fc^*^=kFc[1+0.001xFc^2^\l^3^/sin(2\q)]^-1/4^
_refine_ls_extinction_method 'SHELXL97 (Sheldrick, 2008)'
_refine_ls_goodness_of_fit_ref 1.073
_refine_ls_hydrogen_treatment constr
_refine_ls_matrix_type full
_refine_ls_number_parameters 281
_refine_ls_number_reflns 3929
_refine_ls_number_restraints 0
_refine_ls_restrained_S_all 1.073
_refine_ls_R_factor_all 0.0423
_refine_ls_R_factor_gt 0.0354
_refine_ls_shift/su_max 0.001
_refine_ls_shift/su_mean 0.000
_refine_ls_structure_factor_coef Fsqd
_refine_ls_weighting_details 'calc w=1/[\s^2^(Fo^2^)+(0.0532P)^2^+0.4889P] where P=(Fo^2^+2Fc^2^)/3'
_refine_ls_weighting_scheme calc
_refine_ls_wR_factor_gt 0.0982
_refine_ls_wR_factor_ref 0.1029
_reflns_number_gt 3354
_reflns_number_total 3929
_reflns_threshold_expression I>2\s(I)
_cod_data_source_file zl2154.cif
_cod_data_source_block I
_cod_depositor_comments
;
The following automatic conversions were performed:
'_symmetry_cell_setting' value 'Monoclinic' changed to 'monoclinic'
according to '/home/saulius/struct/CIF-dictionaries/cif_core.dic'
dictionary named 'cif_core.dic' version 2.4.1 from 2010-06-29.

Automatic conversion script
Id: cif_fix_enum 1527 2010-12-29 10:47:43Z saulius 

The following automatic conversions were performed:

'_symmetry_cell_setting' value 'Monoclinic' changed to 'monoclinic'
according to /home/saulius/struct/CIF-dictionaries/cif_core.dic
dictionary named 'cif_core.dic' version 2.4.1 from 2010-06-29.

Automatic conversion script
Id: cif_fix_values 1715 2011-07-08 13:25:40Z adriana 
;
_cod_original_sg_symbol_H-M 'P 21/n'
_cod_database_code 2221232
_cod_database_fobs_code 2221232

loop_
_symmetry_equiv_pos_as_xyz
'x, y, z'
'-x+1/2, y+1/2, -z+1/2'
'-x, -y, -z'
'x-1/2, -y-1/2, z-1/2'

loop_
_atom_site_type_symbol
_atom_site_label
_atom_site_fract_x
_atom_site_fract_y
_atom_site_fract_z
_atom_site_U_iso_or_equiv
_atom_site_adp_type
_atom_site_calc_flag
_atom_site_refinement_flags
_atom_site_occupancy
_atom_site_disorder_assembly
_atom_site_disorder_group
S S1 -0.32086(5) 0.40159(3) 0.50696(2) 0.05036(16) Uani d . 1 . .
O O2 0.53116(15) 0.34899(8) 0.80320(6) 0.0566(3) Uani d . 1 . .
O O4 0.63039(17) 0.63866(9) 0.73084(7) 0.0647(4) Uani d . 1 . .
O O1 0.27845(18) -0.05796(9) 0.56221(8) 0.0737(4) Uani d . 1 . .
N N4 0.04176(16) 0.33704(8) 0.60779(7) 0.0419(3) Uani d . 1 . .
N N3 -0.00642(16) 0.42733(8) 0.59683(7) 0.0392(3) Uani d . 1 . .
O O3 0.72831(15) 0.49408(9) 0.81168(6) 0.0614(4) Uani d . 1 . .
N N2 -0.15075(18) 0.54951(9) 0.56327(8) 0.0505(4) Uani d . 1 . .
N N1 0.00133(18) 0.57222(9) 0.60765(8) 0.0493(3) Uani d . 1 . .
C C13 0.10497(19) 0.20262(10) 0.55230(8) 0.0412(4) Uani d . 1 . .
C C3 0.5743(2) 0.49373(11) 0.76468(8) 0.0461(4) Uani d . 1 . .
C C6 0.25403(19) 0.49468(10) 0.67595(8) 0.0394(3) Uani d . 1 . .
C C12 0.05405(19) 0.29577(10) 0.55028(8) 0.0426(4) Uani d . 1 . .
H H12 0.0303 0.3254 0.5068 0.051 Uiso calc R 1 . .
C C14 0.1270(2) 0.15253(11) 0.61543(9) 0.0464(4) Uani d . 1 . .
H H14 0.1020 0.1778 0.6569 0.056 Uiso calc R 1 . .
C C8 -0.1542(2) 0.46257(10) 0.55731(8) 0.0431(4) Uani d . 1 . .
C C7 0.0855(2) 0.49833(10) 0.62810(8) 0.0398(3) Uani d . 1 . .
C C1 0.3077(2) 0.41986(10) 0.71705(8) 0.0415(4) Uani d . 1 . .
H H1 0.2368 0.3704 0.7150 0.050 Uiso calc R 1 . .
C C2 0.4679(2) 0.41929(11) 0.76131(8) 0.0435(4) Uani d . 1 . .
C C5 0.3589(2) 0.56949(10) 0.67940(8) 0.0443(4) Uani d . 1 . .
H H5 0.3221 0.6196 0.6524 0.053 Uiso calc R 1 . .
C C4 0.5188(2) 0.56862(11) 0.72351(9) 0.0463(4) Uani d . 1 . .
C C15 0.1852(2) 0.06656(11) 0.61640(10) 0.0517(4) Uani d . 1 . .
H H15 0.2013 0.0342 0.6587 0.062 Uiso calc R 1 . .
C C16 0.2205(2) 0.02742(11) 0.55411(10) 0.0518(4) Uani d . 1 . .
C C18 0.1392(2) 0.16211(12) 0.49085(9) 0.0517(4) Uani d . 1 . .
H H18 0.1234 0.1943 0.4485 0.062 Uiso calc R 1 . .
C C10 -0.3730(3) 0.30522(14) 0.62529(10) 0.0633(5) Uani d . 1 . .
H H10 -0.2735 0.3199 0.6569 0.076 Uiso calc R 1 . .
C C9 -0.4510(2) 0.37642(12) 0.57463(10) 0.0558(4) Uani d . 1 . .
H H9A -0.4645 0.4300 0.6014 0.067 Uiso calc R 1 . .
H H9B -0.5639 0.3575 0.5511 0.067 Uiso calc R 1 . .
C C19 0.4213(3) 0.27423(13) 0.80370(12) 0.0717(6) Uani d . 1 . .
H H19A 0.4793 0.2294 0.8349 0.108 Uiso calc R 1 . .
H H19B 0.3912 0.2507 0.7562 0.108 Uiso calc R 1 . .
H H19C 0.3194 0.2922 0.8203 0.108 Uiso calc R 1 . .
C C17 0.1965(2) 0.07488(12) 0.49092(10) 0.0561(5) Uani d . 1 . .
H H17 0.2184 0.0488 0.4492 0.067 Uiso calc R 1 . .
C C21 0.5991(3) 0.70808(15) 0.68073(15) 0.0924(8) Uani d . 1 . .
H H21A 0.6853 0.7531 0.6925 0.139 Uiso calc R 1 . .
H H21B 0.4884 0.7333 0.6816 0.139 Uiso calc R 1 . .
H H21C 0.6021 0.6852 0.6339 0.139 Uiso calc R 1 . .
C C11 -0.4301(3) 0.22612(15) 0.62922(12) 0.0764(6) Uani d . 1 . .
H H11A -0.5292 0.2083 0.5987 0.092 Uiso calc R 1 . .
H H11B -0.3724 0.1865 0.6626 0.092 Uiso calc R 1 . .
C C20 0.8754(3) 0.47977(17) 0.78013(13) 0.0797(6) Uani d . 1 . .
H H20A 0.9762 0.4808 0.8165 0.120 Uiso calc R 1 . .
H H20B 0.8829 0.5258 0.7459 0.120 Uiso calc R 1 . .
H H20C 0.8664 0.4231 0.7566 0.120 Uiso calc R 1 . .
C C22 0.3150(3) -0.10321(14) 0.50050(15) 0.0858(8) Uani d . 1 . .
H H22A 0.3545 -0.1623 0.5135 0.129 Uiso calc R 1 . .
H H22B 0.4019 -0.0714 0.4818 0.129 Uiso calc R 1 . .
H H22C 0.2129 -0.1063 0.4648 0.129 Uiso calc R 1 . .

loop_
_atom_site_aniso_label
_atom_site_aniso_U_11
_atom_site_aniso_U_22
_atom_site_aniso_U_33
_atom_site_aniso_U_12
_atom_site_aniso_U_13
_atom_site_aniso_U_23
S1 0.0433(3) 0.0626(3) 0.0420(3) -0.00628(19) -0.00102(17) 0.00451(18)
O2 0.0536(7) 0.0571(7) 0.0529(7) -0.0027(6) -0.0065(5) 0.0096(6)
O4 0.0612(8) 0.0609(8) 0.0682(8) -0.0265(6) 0.0013(6) -0.0029(6)
O1 0.0718(9) 0.0497(7) 0.0989(11) 0.0117(6) 0.0139(8) -0.0119(7)
N4 0.0437(7) 0.0341(7) 0.0443(7) -0.0016(5) -0.0015(6) 0.0014(5)
N3 0.0391(7) 0.0357(6) 0.0410(7) -0.0017(5) 0.0026(5) 0.0035(5)
O3 0.0438(7) 0.0890(9) 0.0478(7) -0.0136(6) -0.0018(5) -0.0031(6)
N2 0.0465(8) 0.0451(8) 0.0576(9) 0.0013(6) 0.0032(6) 0.0085(6)
N1 0.0475(8) 0.0402(7) 0.0582(9) -0.0013(6) 0.0036(7) 0.0031(6)
C13 0.0378(8) 0.0434(8) 0.0413(8) -0.0037(6) 0.0038(6) -0.0012(7)
C3 0.0399(9) 0.0610(10) 0.0365(8) -0.0068(7) 0.0046(7) -0.0069(7)
C6 0.0382(8) 0.0426(8) 0.0378(8) -0.0028(6) 0.0076(6) -0.0048(6)
C12 0.0397(8) 0.0447(8) 0.0421(9) -0.0025(7) 0.0042(7) 0.0056(7)
C14 0.0513(9) 0.0446(9) 0.0451(9) -0.0001(7) 0.0137(7) 0.0000(7)
C8 0.0408(9) 0.0453(9) 0.0423(9) -0.0010(7) 0.0045(7) 0.0076(7)
C7 0.0419(8) 0.0371(8) 0.0406(8) -0.0032(6) 0.0083(7) 0.0002(6)
C1 0.0415(8) 0.0427(8) 0.0396(8) -0.0062(6) 0.0056(7) -0.0025(6)
C2 0.0440(9) 0.0486(9) 0.0376(8) 0.0000(7) 0.0063(7) -0.0020(7)
C5 0.0493(9) 0.0403(8) 0.0434(9) -0.0051(7) 0.0087(7) -0.0021(7)
C4 0.0448(9) 0.0505(9) 0.0445(9) -0.0136(7) 0.0101(7) -0.0086(7)
C15 0.0523(10) 0.0467(9) 0.0575(10) 0.0028(8) 0.0141(8) 0.0081(8)
C16 0.0399(9) 0.0437(9) 0.0707(12) -0.0015(7) 0.0068(8) -0.0087(8)
C18 0.0538(10) 0.0591(10) 0.0404(9) -0.0002(8) 0.0038(7) -0.0009(7)
C10 0.0613(12) 0.0763(13) 0.0538(11) -0.0111(10) 0.0142(9) -0.0017(9)
C9 0.0467(10) 0.0563(10) 0.0668(12) -0.0027(8) 0.0169(9) -0.0012(9)
C19 0.0762(14) 0.0586(11) 0.0720(13) -0.0088(10) -0.0088(10) 0.0201(10)
C17 0.0496(10) 0.0647(11) 0.0531(11) 0.0005(8) 0.0068(8) -0.0199(9)
C21 0.0758(15) 0.0691(14) 0.124(2) -0.0331(12) -0.0033(14) 0.0223(14)
C11 0.0755(14) 0.0708(14) 0.0833(15) 0.0001(11) 0.0154(12) 0.0125(11)
C20 0.0458(11) 0.1008(17) 0.0890(16) 0.0021(11) 0.0027(11) -0.0133(13)
C22 0.0673(14) 0.0626(13) 0.128(2) 0.0019(10) 0.0205(14) -0.0384(13)

loop_
_atom_type_symbol
_atom_type_description
_atom_type_scat_dispersion_real
_atom_type_scat_dispersion_imag
_atom_type_scat_source
C C 0.0033 0.0016 'International Tables Vol C Tables 4.2.6.8 and 6.1.1.4'
H H 0.0000 0.0000 'International Tables Vol C Tables 4.2.6.8 and 6.1.1.4'
N N 0.0061 0.0033 'International Tables Vol C Tables 4.2.6.8 and 6.1.1.4'
O O 0.0106 0.0060 'International Tables Vol C Tables 4.2.6.8 and 6.1.1.4'
S S 0.1246 0.1234 'International Tables Vol C Tables 4.2.6.8 and 6.1.1.4'

loop_
_geom_angle_atom_site_label_1
_geom_angle_atom_site_label_2
_geom_angle_atom_site_label_3
_geom_angle_site_symmetry_1
_geom_angle_site_symmetry_3
_geom_angle
_geom_angle_publ_flag
C8 S1 C9 . . 100.95(8) ?
C2 O2 C19 . . 117.02(13) ?
C4 O4 C21 . . 118.08(15) ?
C16 O1 C22 . . 117.95(17) ?
C12 N4 N3 . . 113.56(12) ?
C7 N3 C8 . . 105.79(12) ?
C7 N3 N4 . . 125.15(12) ?
C8 N3 N4 . . 128.97(12) ?
C3 O3 C20 . . 115.13(14) ?
C8 N2 N1 . . 107.50(13) ?
C7 N1 N2 . . 108.17(13) ?
C18 C13 C14 . . 118.26(15) ?
C18 C13 C12 . . 119.68(14) ?
C14 C13 C12 . . 122.03(14) ?
O3 C3 C2 . . 119.41(15) ?
O3 C3 C4 . . 120.93(15) ?
C2 C3 C4 . . 119.56(15) ?
C1 C6 C5 . . 120.38(15) ?
C1 C6 C7 . . 121.86(13) ?
C5 C6 C7 . . 117.75(14) ?
N4 C12 C13 . . 120.54(14) ?
N4 C12 H12 . . 119.7 ?
C13 C12 H12 . . 119.7 ?
C15 C14 C13 . . 120.48(15) ?
C15 C14 H14 . . 119.8 ?
C13 C14 H14 . . 119.8 ?
N2 C8 N3 . . 109.43(13) ?
N2 C8 S1 . . 124.92(12) ?
N3 C8 S1 . . 125.65(12) ?
N1 C7 N3 . . 109.08(14) ?
N1 C7 C6 . . 124.59(14) ?
N3 C7 C6 . . 126.32(13) ?
C6 C1 C2 . . 119.90(14) ?
C6 C1 H1 . . 120.1 ?
C2 C1 H1 . . 120.1 ?
O2 C2 C1 . . 123.92(14) ?
O2 C2 C3 . . 115.99(14) ?
C1 C2 C3 . . 120.09(15) ?
C4 C5 C6 . . 119.56(15) ?
C4 C5 H5 . . 120.2 ?
C6 C5 H5 . . 120.2 ?
O4 C4 C5 . . 123.97(16) ?
O4 C4 C3 . . 115.52(15) ?
C5 C4 C3 . . 120.51(14) ?
C14 C15 C16 . . 120.28(16) ?
C14 C15 H15 . . 119.9 ?
C16 C15 H15 . . 119.9 ?
O1 C16 C17 . . 125.13(17) ?
O1 C16 C15 . . 114.57(17) ?
C17 C16 C15 . . 120.29(16) ?
C17 C18 C13 . . 121.84(16) ?
C17 C18 H18 . . 119.1 ?
C13 C18 H18 . . 119.1 ?
C11 C10 C9 . . 126.3(2) ?
C11 C10 H10 . . 116.8 ?
C9 C10 H10 . . 116.8 ?
C10 C9 S1 . . 112.37(13) ?
C10 C9 H9A . . 109.1 ?
S1 C9 H9A . . 109.1 ?
C10 C9 H9B . . 109.1 ?
S1 C9 H9B . . 109.1 ?
H9A C9 H9B . . 107.9 ?
O2 C19 H19A . . 109.5 ?
O2 C19 H19B . . 109.5 ?
H19A C19 H19B . . 109.5 ?
O2 C19 H19C . . 109.5 ?
H19A C19 H19C . . 109.5 ?
H19B C19 H19C . . 109.5 ?
C16 C17 C18 . . 118.84(16) ?
C16 C17 H17 . . 120.6 ?
C18 C17 H17 . . 120.6 ?
O4 C21 H21A . . 109.5 ?
O4 C21 H21B . . 109.5 ?
H21A C21 H21B . . 109.5 ?
O4 C21 H21C . . 109.5 ?
H21A C21 H21C . . 109.5 ?
H21B C21 H21C . . 109.5 ?
C10 C11 H11A . . 120.0 ?
C10 C11 H11B . . 120.0 ?
H11A C11 H11B . . 120.0 ?
O3 C20 H20A . . 109.5 ?
O3 C20 H20B . . 109.5 ?
H20A C20 H20B . . 109.5 ?
O3 C20 H20C . . 109.5 ?
H20A C20 H20C . . 109.5 ?
H20B C20 H20C . . 109.5 ?
O1 C22 H22A . . 109.5 ?
O1 C22 H22B . . 109.5 ?
H22A C22 H22B . . 109.5 ?
O1 C22 H22C . . 109.5 ?
H22A C22 H22C . . 109.5 ?
H22B C22 H22C . . 109.5 ?

loop_
_geom_bond_atom_site_label_1
_geom_bond_atom_site_label_2
_geom_bond_site_symmetry_2
_geom_bond_distance
_geom_bond_publ_flag
S1 C8 . 1.7477(16) ?
S1 C9 . 1.8312(18) ?
O2 C2 . 1.3649(19) ?
O2 C19 . 1.424(2) ?
O4 C4 . 1.3676(19) ?
O4 C21 . 1.406(3) ?
O1 C16 . 1.364(2) ?
O1 C22 . 1.433(3) ?
N4 C12 . 1.278(2) ?
N4 N3 . 1.4164(17) ?
N3 C7 . 1.3681(19) ?
N3 C8 . 1.3810(19) ?
O3 C3 . 1.3795(19) ?
O3 C20 . 1.423(2) ?
N2 C8 . 1.313(2) ?
N2 N1 . 1.3863(19) ?
N1 C7 . 1.319(2) ?
C13 C18 . 1.389(2) ?
C13 C14 . 1.403(2) ?
C13 C12 . 1.457(2) ?
C3 C2 . 1.397(2) ?
C3 C4 . 1.398(2) ?
C6 C1 . 1.393(2) ?
C6 C5 . 1.394(2) ?
C6 C7 . 1.478(2) ?
C12 H12 . 0.9300 ?
C14 C15 . 1.372(2) ?
C14 H14 . 0.9300 ?
C1 C2 . 1.394(2) ?
C1 H1 . 0.9300 ?
C5 C4 . 1.391(2) ?
C5 H5 . 0.9300 ?
C15 C16 . 1.397(2) ?
C15 H15 . 0.9300 ?
C16 C17 . 1.383(3) ?
C18 C17 . 1.389(2) ?
C18 H18 . 0.9300 ?
C10 C11 . 1.280(3) ?
C10 C9 . 1.499(3) ?
C10 H10 . 0.9300 ?
C9 H9A . 0.9700 ?
C9 H9B . 0.9700 ?
C19 H19A . 0.9600 ?
C19 H19B . 0.9600 ?
C19 H19C . 0.9600 ?
C17 H17 . 0.9300 ?
C21 H21A . 0.9600 ?
C21 H21B . 0.9600 ?
C21 H21C . 0.9600 ?
C11 H11A . 0.9300 ?
C11 H11B . 0.9300 ?
C20 H20A . 0.9600 ?
C20 H20B . 0.9600 ?
C20 H20C . 0.9600 ?
C22 H22A . 0.9600 ?
C22 H22B . 0.9600 ?
C22 H22C . 0.9600 ?

loop_
_geom_hbond_atom_site_label_D
_geom_hbond_atom_site_label_H
_geom_hbond_atom_site_label_A
_geom_hbond_site_symmetry_A
_geom_hbond_distance_DH
_geom_hbond_distance_HA
_geom_hbond_distance_DA
_geom_hbond_angle_DHA
C1 H1 N4 . 0.93 2.38 2.960(2) 120.0
C12 H12 N2 3_566 0.93 2.59 3.359(2) 141.0
C19 H19A N1 2_546 0.96 2.60 3.477(3) 152.0
C9 H9A Cg1 1_455 0.97 2.79 3.616(2) 143
C11 H11A Cg2 1_445 0.93 2.83 3.703(2) 158
C15 H15 Cg1 2_655 0.93 2.70 3.514(2) 147
C22 H22C Cg2 3_665 0.96 2.94 3.747(2) 143

loop_
_cod_related_entry_id
_cod_related_entry_database
_cod_related_entry_code
1 ChemSpider 30655729
